data_4126746
loop_
_publ_author_name
'Agnew, Douglas W.'
'DiMucci, Ida M.'
'Arroyave, Alejandra'
'Gembicky, Milan'
'Moore, Curtis E.'
'MacMillan, Samantha N.'
'Rheingold, Arnold L.'
'Lancaster, Kyle M.'
'Figueroa, Joshua S.'

_publ_section_title
;
 Crystalline Coordination Networks of Zero-Valent Metal Centers: Formation
 of a 3-Dimensional Ni(0) Framework with m-Terphenyl Diisocyanides.
;
_journal_name_full 'Journal of the American Chemical Society'
_journal_paper_doi 10.1021/jacs.7b09569
_journal_year 2017
_chemical_formula_moiety 'C100 H100 N4 Ni, C F3 O3 S, C7 H8'
_chemical_formula_sum 'C108 H108 F3 N4 Ni O3 S'
_chemical_formula_weight 1657.75
_chemical_name_systematic
;
 ?
;
_space_group_crystal_system monoclinic
_space_group_IT_number 14
_space_group_name_Hall '-P 2ybc'
_space_group_name_H-M_alt 'P 1 21/c 1'
_symmetry_space_group_name_Hall '-P 2ybc'
_symmetry_space_group_name_H-M 'P 1 21/c 1'
_atom_sites_solution_hydrogens geom
_audit_creation_date 2015-11-25
_audit_creation_method
;
Olex2 1.2
(compiled 2015.09.30 svn.r3233 for OlexSys, GUI svn.r5103)
;
_cell_angle_alpha 90
_cell_angle_beta 94.939(2)
_cell_angle_gamma 90
_cell_formula_units_Z 4
_cell_length_a 16.5352(6)
_cell_length_b 21.4824(9)
_cell_length_c 24.9074(11)
_cell_measurement_reflns_used 9947
_cell_measurement_temperature 100(2)
_cell_measurement_theta_max 25.44
_cell_measurement_theta_min 2.34
_cell_volume 8814.7(6)
_computing_cell_refinement 'SAINT v8.34A (Bruker, 2013)'
_computing_data_collection 'APEX2 v2013.6-2 (Bruker, 2013)'
_computing_data_reduction 'SAINT v8.34A (Bruker, 2013)'
_computing_molecular_graphics 'Olex2 (Dolomanov et al., 2009)'
_computing_publication_material 'Olex2 (Dolomanov et al., 2009)'
_computing_structure_refinement 'ShelXL (Sheldrick, 2015)'
_computing_structure_solution 'ShelXT (Sheldrick, 2008)'
_diffrn_ambient_temperature 100.0
_diffrn_detector_area_resol_mean 7.9
_diffrn_detector_type 'CCD Area Detector'
_diffrn_measured_fraction_theta_full 0.937
_diffrn_measured_fraction_theta_max 0.991
_diffrn_measurement_device_type 'Bruker Apex-II CCD'
_diffrn_radiation_type MoK\a
_diffrn_radiation_wavelength 0.71073
_diffrn_reflns_av_R_equivalents 0.0818
_diffrn_reflns_av_unetI/netI 0.0901
_diffrn_reflns_Laue_measured_fraction_full 0.937
_diffrn_reflns_Laue_measured_fraction_max 0.991
_diffrn_reflns_limit_h_max 19
_diffrn_reflns_limit_h_min -19
_diffrn_reflns_limit_k_max 25
_diffrn_reflns_limit_k_min -25
_diffrn_reflns_limit_l_max 25
_diffrn_reflns_limit_l_min -30
_diffrn_reflns_number 68838
_diffrn_reflns_point_group_measured_fraction_full 0.937
_diffrn_reflns_point_group_measured_fraction_max 0.991
_diffrn_reflns_theta_full 26.000
_diffrn_reflns_theta_max 25.489
_diffrn_reflns_theta_min 1.236
_exptl_absorpt_coefficient_mu 0.306
_exptl_absorpt_correction_T_max 0.4901
_exptl_absorpt_correction_T_min 0.4404
_exptl_absorpt_correction_type multi-scan
_exptl_absorpt_process_details
;
SADABS-2014/5 (Bruker,2014/5) was used for absorption correction.
wR2(int) was 0.0716 before and 0.0473 after correction.
The Ratio of minimum to maximum transmission is 0.8986.
The \l/2 correction factor is 0.00150.
;
_exptl_crystal_colour 'dull light yellow'
_exptl_crystal_colour_lustre dull
_exptl_crystal_colour_modifier light
_exptl_crystal_colour_primary yellow
_exptl_crystal_density_diffrn 1.249
_exptl_crystal_description block
_exptl_crystal_F_000 3516
_exptl_crystal_recrystallization_method 'saturated toluene solution at -35C'
_exptl_crystal_size_max 0.05
_exptl_crystal_size_mid 0.03
_exptl_crystal_size_min 0.03
_refine_diff_density_max 0.791
_refine_diff_density_min -0.483
_refine_diff_density_rms 0.076
_refine_ls_extinction_method none
_refine_ls_goodness_of_fit_ref 1.022
_refine_ls_hydrogen_treatment constr
_refine_ls_matrix_type full
_refine_ls_number_parameters 1106
_refine_ls_number_reflns 16252
_refine_ls_number_restraints 0
_refine_ls_restrained_S_all 1.022
_refine_ls_R_factor_all 0.1421
_refine_ls_R_factor_gt 0.0676
_refine_ls_shift/su_max 0.001
_refine_ls_shift/su_mean 0.000
_refine_ls_structure_factor_coef Fsqd
_refine_ls_weighting_details
;
 w=1/[\s^2^(Fo^2^)+(0.0867P)^2^+8.0813P]
 where P=(Fo^2^+2Fc^2^)/3
;
_refine_ls_weighting_scheme calc
_refine_ls_wR_factor_gt 0.1550
_refine_ls_wR_factor_ref 0.1926
_reflns_Friedel_coverage 0.000
_reflns_number_gt 9073
_reflns_number_total 16252
_reflns_threshold_expression 'I > 2\s(I)'
_cod_data_source_file ja7b09569_si_002.cif
_cod_data_source_block jfig1249_0m_a
_cod_database_code 4126746
_shelxl_version_number 2013-2
_shelx_space_group_comment
;
The symmetry employed for this shelxl refinement is uniquely defined
by the following loop, which should always be used as a source of
symmetry information in preference to the above space-group names.
They are only intended as comments.
;
_olex2_refinement_description
;
1. Fixed Uiso
 At 1.2 times of:
  All C(H) groups
 At 1.5 times of:
  All C(H,H,H) groups
2.a Aromatic/amide H refined with riding coordinates:
 C00H(H00H), C00W(H00W), C014(H014), C015(H015), C019(H019), C01C(H01C),
 C01F(H01F), C01K(H01K), C01N(H01N), C01Q(H01Q), C01T(H01T), C01W(H01W),
 C01X(H01X), C01Y(H01Y), C01Z(H01Z), C021(H021), C023(H023), C025(H025),
 C026(H026), C027(H027), C028(H028), C02C(H02G), C02J(H02T), C02L(H02U),
 C02N(H02Y), C02P(H02), C02Q(H0AA), C02T(H6AA), C02U(H3AA), C02Y(H7AA),
 C02Z(H8AA), C034(H034), C035(H035)
2.b Idealised Me refined as rotating group:
 C01J(H01A,H01B,H01D), C01M(H01E,H01G,H01H), C029(H02A,H02B,H02C), C02A(H02D,
 H02E,H02F), C02D(H02H,H02I,H02J), C02E(H02K,H02L,H02M), C02F(H02N,H02O,H02P),
 C02G(H02Q,H02R,H02S), C02M(H02V,H02W,H02X), C02O(H02Z,H,HA), C02R(H1AA,HB,HC),
 C02S(H2AA,HD,HE), C02W(H4AA,HF,HG), C02X(H5AA,HH,HI), C030(H03A,H03B,H03C),
 C031(H03D,H03E,H03F), C032(H03G,H03H,H03I), C033(H03J,H03K,H03L), C036(H03M,
 H03N,H03O), C037(H03P,H03Q,H03R), C038(H03S,H03T,H03U), C039(H03V,H03W,H03X),
 C03A(H03Y,HJ,HK), C03B(H03Z,HL,HM), C03C(H03,HN,HO)
;
_olex2_submission_special_instructions 'No special instructions were received'

loop_
_space_group_symop_operation_xyz
'x, y, z'
'-x, y+1/2, -z+1/2'
'-x, -y, -z'
'x, -y-1/2, z-1/2'

loop_
_atom_site_label
_atom_site_type_symbol
_atom_site_fract_x
_atom_site_fract_y
_atom_site_fract_z
_atom_site_U_iso_or_equiv
_atom_site_adp_type
_atom_site_occupancy
_atom_site_site_symmetry_order
_atom_site_calc_flag
_atom_site_refinement_flags_posn
Ni01 Ni 0.70305(3) 0.65039(2) 0.25355(2) 0.02962(16) Uani 1 1 d .
S002 S 0.78716(7) 0.23561(6) 0.48690(5) 0.0514(3) Uani 1 1 d .
F003 F 0.94418(15) 0.24876(14) 0.49129(12) 0.0655(8) Uani 1 1 d .
F004 F 0.88659(17) 0.23695(15) 0.41116(12) 0.0682(8) Uani 1 1 d .
F005 F 0.88011(18) 0.32439(14) 0.45302(14) 0.0743(9) Uani 1 1 d .
N006 N 0.5561(2) 0.67531(14) 0.31771(13) 0.0291(8) Uani 1 1 d .
N007 N 0.84745(19) 0.61255(14) 0.33281(13) 0.0287(8) Uani 1 1 d .
N008 N 0.68747(19) 0.76866(15) 0.18420(13) 0.0301(8) Uani 1 1 d .
N009 N 0.70944(19) 0.54040(15) 0.17664(14) 0.0342(8) Uani 1 1 d .
O00A O 0.78849(19) 0.26809(17) 0.53756(13) 0.0617(10) Uani 1 1 d .
O00B O 0.7981(2) 0.16904(17) 0.48922(15) 0.0713(11) Uani 1 1 d .
O00C O 0.7254(2) 0.2565(2) 0.44765(16) 0.0816(12) Uani 1 1 d .
C00D C 0.9127(2) 0.72870(18) 0.26992(17) 0.0321(10) Uani 1 1 d .
C00E C 0.5366(2) 0.71170(17) 0.40599(16) 0.0299(9) Uani 1 1 d .
C00F C 0.6940(2) 0.72428(19) 0.21040(16) 0.0301(9) Uani 1 1 d .
C00G C 0.7015(2) 0.89384(18) 0.25501(17) 0.0315(9) Uani 1 1 d .
C00H C 0.4839(2) 0.72310(19) 0.44491(17) 0.0346(10) Uani 1 1 d .
H00H H 0.5048 0.7385 0.4791 0.042 Uiso 1 1 calc R
C00I C 0.5024(2) 0.68958(18) 0.35595(16) 0.0302(9) Uani 1 1 d .
C00J C 0.6826(2) 0.67808(19) 0.42345(16) 0.0331(10) Uani 1 1 d .
C00K C 0.6384(2) 0.79982(18) 0.09537(16) 0.0292(9) Uani 1 1 d .
C00L C 0.7496(2) 0.89346(17) 0.21073(17) 0.0325(10) Uani 1 1 d .
C00M C 0.9656(2) 0.67790(18) 0.27906(17) 0.0329(10) Uani 1 1 d .
C00N C 0.9267(2) 0.61350(17) 0.35807(17) 0.0303(9) Uani 1 1 d .
C00O C 0.4186(2) 0.68159(17) 0.34374(17) 0.0298(9) Uani 1 1 d .
C00P C 0.9837(2) 0.65006(18) 0.33358(16) 0.0312(9) Uani 1 1 d .
C00Q C 0.7885(3) 0.62371(18) 0.30580(17) 0.0317(10) Uani 1 1 d .
C00R C 0.3931(2) 0.69856(18) 0.24302(17) 0.0312(10) Uani 1 1 d .
C00S C 0.6255(2) 0.72606(19) 0.41669(16) 0.0323(10) Uani 1 1 d .
C00T C 0.6120(3) 0.66523(18) 0.29453(17) 0.0313(10) Uani 1 1 d .
C00U C 0.8066(2) 0.50280(18) 0.08958(18) 0.0356(10) Uani 1 1 d .
C00V C 0.3811(2) 0.66270(18) 0.28915(17) 0.0316(10) Uani 1 1 d .
C00W C 0.4013(3) 0.71265(19) 0.43530(18) 0.0374(11) Uani 1 1 d .
H00W H 0.3666 0.7184 0.4634 0.045 Uiso 1 1 calc R
C00X C 0.9456(2) 0.57882(18) 0.40540(17) 0.0328(10) Uani 1 1 d .
C00Y C 0.5955(2) 0.73914(18) 0.08534(16) 0.0323(10) Uani 1 1 d .
C00Z C 0.8515(2) 0.48706(18) 0.39961(18) 0.0348(10) Uani 1 1 d .
C010 C 0.6799(2) 0.81549(18) 0.14478(16) 0.0305(9) Uani 1 1 d .
C011 C 0.6363(2) 0.68449(19) 0.07488(16) 0.0337(10) Uani 1 1 d .
C012 C 0.8867(2) 0.53741(18) 0.42951(17) 0.0324(10) Uani 1 1 d .
C013 C 0.6495(2) 0.78831(19) 0.42074(17) 0.0349(10) Uani 1 1 d .
C014 C 0.7637(2) 0.6933(2) 0.43593(16) 0.0360(10) Uani 1 1 d .
H014 H 0.8026 0.6608 0.4408 0.043 Uiso 1 1 calc R
C015 C 0.3693(2) 0.69389(18) 0.38499(17) 0.0321(10) Uani 1 1 d .
H015 H 0.3122 0.6892 0.3783 0.039 Uiso 1 1 calc R
C016 C 0.8296(2) 0.91526(18) 0.21695(17) 0.0336(10) Uani 1 1 d .
C017 C 0.8172(3) 0.93310(19) 0.31237(18) 0.0369(10) Uani 1 1 d .
C018 C 0.7107(2) 0.5856(2) 0.20217(18) 0.0353(10) Uani 1 1 d .
C019 C 0.8715(3) 0.55184(19) 0.01853(19) 0.0413(11) Uani 1 1 d .
H019 H 0.8689 0.5658 -0.0178 0.050 Uiso 1 1 calc R
C01A C 0.6941(2) 0.48288(18) 0.15154(18) 0.0353(10) Uani 1 1 d .
C01B C 0.6368(2) 0.44454(18) 0.17355(19) 0.0383(11) Uani 1 1 d .
C01C C 0.8617(3) 0.93439(18) 0.26765(19) 0.0395(11) Uani 1 1 d .
H01C H 0.9161 0.9489 0.2718 0.047 Uiso 1 1 calc R
C01D C 0.7129(2) 0.87466(18) 0.15644(17) 0.0319(10) Uani 1 1 d .
C01E C 0.3293(2) 0.61062(19) 0.28452(18) 0.0355(10) Uani 1 1 d .
C01F C 0.8974(2) 0.75100(19) 0.21771(18) 0.0352(10) Uani 1 1 d .
H01F H 0.8610 0.7849 0.2114 0.042 Uiso 1 1 calc R
C01G C 0.9335(2) 0.72551(19) 0.17428(17) 0.0351(10) Uani 1 1 d .
C01H C 0.8050(3) 0.52173(19) 0.03570(18) 0.0360(10) Uani 1 1 d .
C01I C 0.5096(2) 0.7398(2) 0.08391(16) 0.0350(10) Uani 1 1 d .
C01J C 0.8759(3) 0.76180(19) 0.31505(17) 0.0387(11) Uani 1 1 d .
H01A H 0.8526 0.7312 0.3385 0.058 Uiso 1 1 calc GR
H01B H 0.8332 0.7900 0.3001 0.058 Uiso 1 1 calc GR
H01D H 0.9180 0.7858 0.3360 0.058 Uiso 1 1 calc GR
C01K C 0.6352(2) 0.8446(2) 0.05550(17) 0.0368(10) Uani 1 1 d .
H01K H 0.6081 0.8354 0.0212 0.044 Uiso 1 1 calc R
C01L C 1.0036(2) 0.65212(18) 0.23589(18) 0.0354(10) Uani 1 1 d .
C01M C 0.6590(3) 0.60981(19) 0.41935(17) 0.0383(11) Uani 1 1 d .
H01E H 0.6090 0.6031 0.4370 0.057 Uiso 1 1 calc GR
H01G H 0.7027 0.5843 0.4371 0.057 Uiso 1 1 calc GR
H01H H 0.6501 0.5979 0.3813 0.057 Uiso 1 1 calc GR
C01N C 0.2924(2) 0.5953(2) 0.23429(19) 0.0398(11) Uani 1 1 d .
H01N H 0.2592 0.5592 0.2310 0.048 Uiso 1 1 calc R
C01O C 0.9419(3) 0.56286(19) 0.0511(2) 0.0414(11) Uani 1 1 d .
C01P C 0.7896(3) 0.7548(2) 0.44144(17) 0.0387(11) Uani 1 1 d .
C01Q C 0.7956(3) 0.4493(2) 0.4231(2) 0.0413(11) Uani 1 1 d .
H01Q H 0.7709 0.4160 0.4027 0.050 Uiso 1 1 calc R
C01R C 0.8762(3) 0.51416(18) 0.12441(19) 0.0384(11) Uani 1 1 d .
C01S C 0.7374(2) 0.46532(18) 0.10838(18) 0.0367(11) Uani 1 1 d .
C01T C 0.8130(3) 0.5061(2) 0.50415(19) 0.0424(11) Uani 1 1 d .
H01T H 0.8008 0.5122 0.5404 0.051 Uiso 1 1 calc R
C01U C 0.6025(2) 0.45940(19) 0.22543(19) 0.0403(11) Uani 1 1 d .
C01V C 0.3020(2) 0.6304(2) 0.18878(18) 0.0397(11) Uani 1 1 d .
C01W C 1.0249(3) 0.5848(2) 0.42949(18) 0.0396(11) Uani 1 1 d .
H01W H 1.0409 0.5618 0.4612 0.048 Uiso 1 1 calc R
C01X C 0.7312(3) 0.8014(2) 0.43339(17) 0.0394(11) Uani 1 1 d .
H01X H 0.7478 0.8437 0.4367 0.047 Uiso 1 1 calc R
C01Y C 0.7373(3) 0.91367(19) 0.30462(17) 0.0373(10) Uani 1 1 d .
H01Y H 0.7054 0.9139 0.3346 0.045 Uiso 1 1 calc R
C01Z C 0.7077(3) 0.91716(19) 0.11400(17) 0.0381(10) Uani 1 1 d .
H01Z H 0.7306 0.9574 0.1196 0.046 Uiso 1 1 calc R
C020 C 0.7749(2) 0.4585(2) 0.4749(2) 0.0402(11) Uani 1 1 d .
C021 C 0.3523(2) 0.6818(2) 0.19426(18) 0.0362(10) Uani 1 1 d .
H021 H 0.3592 0.7066 0.1634 0.043 Uiso 1 1 calc R
C022 C 0.6364(3) 0.4284(2) 0.2717(2) 0.0427(12) Uani 1 1 d .
C023 C 0.9864(2) 0.67629(19) 0.18464(18) 0.0367(10) Uani 1 1 d .
H023 H 1.0118 0.6584 0.1555 0.044 Uiso 1 1 calc R
C024 C 0.5428(3) 0.4828(2) 0.3263(2) 0.0469(12) Uani 1 1 d .
C025 C 0.6702(3) 0.9023(2) 0.06404(18) 0.0397(11) Uani 1 1 d .
H025 H 0.6685 0.9318 0.0356 0.048 Uiso 1 1 calc R
C026 C 1.0603(2) 0.6548(2) 0.36102(18) 0.0400(11) Uani 1 1 d .
H026 H 1.1000 0.6806 0.3467 0.048 Uiso 1 1 calc R
C027 C 0.6056(3) 0.4410(2) 0.3210(2) 0.0469(12) Uani 1 1 d .
H027 H 0.6287 0.4201 0.3523 0.056 Uiso 1 1 calc R
C028 C 0.4679(3) 0.6858(2) 0.07004(17) 0.0391(11) Uani 1 1 d .
H028 H 0.4103 0.6861 0.0684 0.047 Uiso 1 1 calc R
C029 C 0.8840(3) 0.9182(2) 0.17136(18) 0.0432(11) Uani 1 1 d .
H02A H 0.8676 0.8862 0.1446 0.065 Uiso 1 1 calc GR
H02B H 0.9404 0.9110 0.1855 0.065 Uiso 1 1 calc GR
H02C H 0.8795 0.9593 0.1544 0.065 Uiso 1 1 calc GR
C02A C 0.6142(2) 0.8747(2) 0.25086(18) 0.0398(11) Uani 1 1 d .
H02D H 0.5904 0.8811 0.2139 0.060 Uiso 1 1 calc GR
H02E H 0.5848 0.8999 0.2756 0.060 Uiso 1 1 calc GR
H02F H 0.6102 0.8307 0.2604 0.060 Uiso 1 1 calc GR
C02B C 0.8688(2) 0.5460(2) 0.48268(18) 0.0381(11) Uani 1 1 d .
C02C C 0.6560(3) 0.3722(2) 0.1022(2) 0.0501(13) Uani 1 1 d .
H02G H 0.6409 0.3346 0.0839 0.060 Uiso 1 1 calc R
C02D C 0.4640(3) 0.7986(2) 0.09509(19) 0.0433(11) Uani 1 1 d .
H02H H 0.4890 0.8183 0.1279 0.065 Uiso 1 1 calc GR
H02I H 0.4073 0.7884 0.0999 0.065 Uiso 1 1 calc GR
H02J H 0.4662 0.8274 0.0647 0.065 Uiso 1 1 calc GR
C02E C 0.4453(3) 0.75624(19) 0.24404(18) 0.0385(11) Uani 1 1 d .
H02K H 0.4528 0.7724 0.2809 0.058 Uiso 1 1 calc GR
H02L H 0.4187 0.7879 0.2203 0.058 Uiso 1 1 calc GR
H02M H 0.4983 0.7458 0.2316 0.058 Uiso 1 1 calc GR
C02F C 0.7281(3) 0.6836(2) 0.07647(19) 0.0436(11) Uani 1 1 d .
H02N H 0.7465 0.7187 0.0556 0.065 Uiso 1 1 calc GR
H02O H 0.7457 0.6445 0.0610 0.065 Uiso 1 1 calc GR
H02P H 0.7513 0.6870 0.1139 0.065 Uiso 1 1 calc GR
C02G C 0.7322(3) 0.5094(2) -0.00407(18) 0.0463(12) Uani 1 1 d .
H02Q H 0.7393 0.4695 -0.0222 0.069 Uiso 1 1 calc GR
H02R H 0.7273 0.5429 -0.0309 0.069 Uiso 1 1 calc GR
H02S H 0.6830 0.5079 0.0152 0.069 Uiso 1 1 calc GR
C02H C 0.8949(3) 0.3220(2) 0.1718(2) 0.0464(12) Uani 1 1 d .
C02I C 0.5398(3) 0.5028(2) 0.2299(2) 0.0467(12) Uani 1 1 d .
C02J C 0.5122(3) 0.5132(2) 0.2801(2) 0.0498(13) Uani 1 1 d .
H02T H 0.4700 0.5428 0.2828 0.060 Uiso 1 1 calc R
C02K C 0.5074(3) 0.6310(2) 0.05840(18) 0.0434(11) Uani 1 1 d .
C02L C 0.5918(3) 0.6317(2) 0.06184(18) 0.0434(11) Uani 1 1 d .
H02U H 0.6198 0.5943 0.0549 0.052 Uiso 1 1 calc R
C02M C 1.0633(3) 0.5985(2) 0.2444(2) 0.0456(12) Uani 1 1 d .
H02V H 1.1141 0.6137 0.2630 0.068 Uiso 1 1 calc GR
H02W H 1.0742 0.5810 0.2093 0.068 Uiso 1 1 calc GR
H02X H 1.0400 0.5662 0.2662 0.068 Uiso 1 1 calc GR
C02N C 0.6175(3) 0.3892(2) 0.1464(2) 0.0492(13) Uani 1 1 d .
H02Y H 0.5769 0.3628 0.1587 0.059 Uiso 1 1 calc R
C02O C 0.5902(3) 0.8410(2) 0.41210(19) 0.0436(11) Uani 1 1 d .
H02Z H 0.5588 0.8359 0.3772 0.065 Uiso 1 1 calc GR
H H 0.6197 0.8806 0.4126 0.065 Uiso 1 1 calc GR
HA H 0.5533 0.8409 0.4409 0.065 Uiso 1 1 calc GR
C02P C 0.9416(3) 0.5438(2) 0.1038(2) 0.0437(12) Uani 1 1 d .
H02 H 0.9888 0.5512 0.1274 0.052 Uiso 1 1 calc R
C02Q C 1.0801(3) 0.6235(2) 0.4081(2) 0.0455(12) Uani 1 1 d .
H0AA H 1.1326 0.6285 0.4263 0.055 Uiso 1 1 calc R
C02R C 0.8772(3) 0.7704(2) 0.45751(19) 0.0496(12) Uani 1 1 d .
H1AA H 0.8855 0.7746 0.4968 0.074 Uiso 1 1 calc GR
HB H 0.8912 0.8097 0.4406 0.074 Uiso 1 1 calc GR
HC H 0.9120 0.7370 0.4456 0.074 Uiso 1 1 calc GR
C02S C 0.9068(3) 0.5970(2) 0.51942(19) 0.0493(12) Uani 1 1 d .
H2AA H 0.9531 0.5799 0.5419 0.074 Uiso 1 1 calc GR
HD H 0.8663 0.6127 0.5425 0.074 Uiso 1 1 calc GR
HE H 0.9253 0.6311 0.4974 0.074 Uiso 1 1 calc GR
C02T C 0.8267(3) 0.2849(2) 0.1697(2) 0.0480(12) Uani 1 1 d .
H6AA H 0.7970 0.2771 0.1360 0.058 Uiso 1 1 calc R
C02U C 0.7168(3) 0.4090(2) 0.0837(2) 0.0473(12) Uani 1 1 d .
H3AA H 0.7444 0.3954 0.0539 0.057 Uiso 1 1 calc R
C02V C 0.8781(3) 0.2634(2) 0.4593(2) 0.0499(12) Uani 1 1 d .
C02W C 0.3120(3) 0.5695(2) 0.33108(19) 0.0473(12) Uani 1 1 d .
H4AA H 0.3563 0.5731 0.3597 0.071 Uiso 1 1 calc GR
HF H 0.3074 0.5262 0.3189 0.071 Uiso 1 1 calc GR
HG H 0.2610 0.5825 0.3450 0.071 Uiso 1 1 calc GR
C02X C 0.8543(3) 0.9513(2) 0.36663(19) 0.0512(13) Uani 1 1 d .
H5AA H 0.8774 0.9144 0.3853 0.077 Uiso 1 1 calc GR
HH H 0.8127 0.9695 0.3875 0.077 Uiso 1 1 calc GR
HI H 0.8974 0.9819 0.3628 0.077 Uiso 1 1 calc GR
C02Y C 0.9084(3) 0.3089(2) 0.2689(2) 0.0539(13) Uani 1 1 d .
H7AA H 0.9365 0.3179 0.3029 0.065 Uiso 1 1 calc R
C02Z C 0.9346(3) 0.3345(2) 0.2221(2) 0.0517(13) Uani 1 1 d .
H8AA H 0.9807 0.3610 0.2246 0.062 Uiso 1 1 calc R
C030 C 0.9187(3) 0.7518(2) 0.11829(18) 0.0447(12) Uani 1 1 d .
H03A H 0.8667 0.7738 0.1148 0.067 Uiso 1 1 calc GR
H03B H 0.9175 0.7178 0.0920 0.067 Uiso 1 1 calc GR
H03C H 0.9625 0.7808 0.1116 0.067 Uiso 1 1 calc GR
C031 C 0.8739(3) 0.4712(2) 0.34383(19) 0.0470(12) Uani 1 1 d .
H03D H 0.8334 0.4887 0.3170 0.071 Uiso 1 1 calc GR
H03E H 0.8756 0.4259 0.3397 0.071 Uiso 1 1 calc GR
H03F H 0.9274 0.4887 0.3386 0.071 Uiso 1 1 calc GR
C032 C 0.7055(3) 0.3829(2) 0.2687(2) 0.0496(13) Uani 1 1 d .
H03G H 0.6873 0.3478 0.2456 0.074 Uiso 1 1 calc GR
H03H H 0.7228 0.3676 0.3050 0.074 Uiso 1 1 calc GR
H03I H 0.7511 0.4037 0.2536 0.074 Uiso 1 1 calc GR
C033 C 1.0151(3) 0.5927(2) 0.0302(2) 0.0520(13) Uani 1 1 d .
H03J H 1.0424 0.5626 0.0084 0.078 Uiso 1 1 calc GR
H03K H 1.0526 0.6061 0.0607 0.078 Uiso 1 1 calc GR
H03L H 0.9982 0.6289 0.0081 0.078 Uiso 1 1 calc GR
C034 C 0.8007(3) 0.2585(2) 0.2164(2) 0.0529(13) Uani 1 1 d .
H034 H 0.7544 0.2321 0.2142 0.063 Uiso 1 1 calc R
C035 C 0.8418(3) 0.2706(2) 0.2658(2) 0.0528(13) Uani 1 1 d .
H035 H 0.8241 0.2525 0.2975 0.063 Uiso 1 1 calc R
C036 C 0.8840(3) 0.4947(2) 0.1825(2) 0.0511(13) Uani 1 1 d .
H03M H 0.8700 0.5298 0.2051 0.077 Uiso 1 1 calc GR
H03N H 0.9400 0.4817 0.1928 0.077 Uiso 1 1 calc GR
H03O H 0.8471 0.4598 0.1876 0.077 Uiso 1 1 calc GR
C037 C 0.2588(3) 0.6131(3) 0.13480(19) 0.0590(14) Uani 1 1 d .
H03P H 0.2803 0.5735 0.1226 0.089 Uiso 1 1 calc GR
H03Q H 0.2676 0.6457 0.1084 0.089 Uiso 1 1 calc GR
H03R H 0.2005 0.6088 0.1384 0.089 Uiso 1 1 calc GR
C038 C 0.5019(3) 0.5357(2) 0.1807(2) 0.0614(15) Uani 1 1 d .
H03S H 0.5436 0.5595 0.1640 0.092 Uiso 1 1 calc GR
H03T H 0.4595 0.5640 0.1912 0.092 Uiso 1 1 calc GR
H03U H 0.4779 0.5050 0.1550 0.092 Uiso 1 1 calc GR
C039 C 0.5107(3) 0.4929(2) 0.3799(2) 0.0587(14) Uani 1 1 d .
H03V H 0.4642 0.4654 0.3833 0.088 Uiso 1 1 calc GR
H03W H 0.4936 0.5363 0.3829 0.088 Uiso 1 1 calc GR
H03X H 0.5533 0.4835 0.4086 0.088 Uiso 1 1 calc GR
C03A C 0.7118(3) 0.4174(2) 0.4985(2) 0.0575(14) Uani 1 1 d .
H03Y H 0.6575 0.4291 0.4830 0.086 Uiso 1 1 calc GR
HJ H 0.7151 0.4229 0.5377 0.086 Uiso 1 1 calc GR
HK H 0.7223 0.3737 0.4901 0.086 Uiso 1 1 calc GR
C03B C 0.4602(3) 0.5731(2) 0.0411(2) 0.0625(15) Uani 1 1 d .
H03Z H 0.4110 0.5708 0.0603 0.094 Uiso 1 1 calc GR
HL H 0.4938 0.5362 0.0496 0.094 Uiso 1 1 calc GR
HM H 0.4451 0.5747 0.0022 0.094 Uiso 1 1 calc GR
C03C C 0.9265(3) 0.3468(2) 0.1208(2) 0.0591(14) Uani 1 1 d .
H03 H 0.9518 0.3128 0.1020 0.089 Uiso 1 1 calc GR
HN H 0.9668 0.3793 0.1300 0.089 Uiso 1 1 calc GR
HO H 0.8814 0.3642 0.0975 0.089 Uiso 1 1 calc GR

loop_
_atom_site_aniso_label
_atom_site_aniso_U_11
_atom_site_aniso_U_22
_atom_site_aniso_U_33
_atom_site_aniso_U_23
_atom_site_aniso_U_13
_atom_site_aniso_U_12
Ni01 0.0318(3) 0.0245(3) 0.0326(3) 0.0007(2) 0.0027(2) 0.0037(2)
S002 0.0391(7) 0.0635(9) 0.0526(9) -0.0052(7) 0.0086(6) -0.0042(6)
F003 0.0409(16) 0.075(2) 0.078(2) 0.0022(17) -0.0064(14) 0.0091(14)
F004 0.0665(19) 0.088(2) 0.053(2) -0.0024(18) 0.0197(15) 0.0008(16)
F005 0.072(2) 0.0479(18) 0.103(3) 0.0208(18) 0.0099(17) -0.0002(15)
N006 0.0323(19) 0.0253(18) 0.030(2) 0.0011(16) 0.0021(17) 0.0012(15)
N007 0.0302(19) 0.0247(18) 0.031(2) 0.0019(16) 0.0029(16) 0.0052(14)
N008 0.0355(19) 0.0251(18) 0.029(2) 0.0007(17) 0.0004(15) 0.0024(15)
N009 0.039(2) 0.0223(19) 0.040(2) -0.0014(18) 0.0002(16) -0.0004(15)
O00A 0.057(2) 0.081(3) 0.048(2) -0.022(2) 0.0108(16) -0.0056(18)
O00B 0.091(3) 0.052(2) 0.074(3) -0.004(2) 0.027(2) -0.020(2)
O00C 0.044(2) 0.114(3) 0.084(3) -0.019(3) -0.0126(19) 0.015(2)
C00D 0.035(2) 0.023(2) 0.039(3) 0.001(2) 0.0056(19) -0.0009(17)
C00E 0.033(2) 0.025(2) 0.031(3) 0.0031(19) 0.0040(19) 0.0026(17)
C00F 0.032(2) 0.031(2) 0.027(2) -0.008(2) -0.0009(17) 0.0034(18)
C00G 0.037(2) 0.024(2) 0.034(3) 0.000(2) 0.0038(19) 0.0039(17)
C00H 0.040(2) 0.037(2) 0.028(3) 0.003(2) 0.0044(19) 0.0045(19)
C00I 0.035(2) 0.027(2) 0.029(2) 0.0045(19) 0.0111(19) 0.0020(17)
C00J 0.041(2) 0.035(2) 0.024(2) 0.000(2) 0.0065(18) -0.0004(19)
C00K 0.033(2) 0.030(2) 0.025(2) -0.003(2) 0.0040(18) 0.0019(17)
C00L 0.040(2) 0.0179(19) 0.039(3) -0.0002(19) 0.003(2) 0.0060(17)
C00M 0.035(2) 0.028(2) 0.036(3) 0.001(2) 0.0040(19) -0.0042(18)
C00N 0.031(2) 0.023(2) 0.037(3) -0.001(2) 0.0008(18) 0.0013(16)
C00O 0.029(2) 0.023(2) 0.038(3) 0.0081(19) 0.0042(18) 0.0019(16)
C00P 0.035(2) 0.023(2) 0.035(3) -0.001(2) 0.0024(18) 0.0019(18)
C00Q 0.040(2) 0.024(2) 0.033(3) 0.0009(19) 0.011(2) 0.0013(18)
C00R 0.030(2) 0.031(2) 0.034(3) 0.001(2) 0.0073(18) 0.0037(17)
C00S 0.032(2) 0.035(2) 0.029(2) 0.002(2) 0.0051(18) 0.0019(18)
C00T 0.037(2) 0.026(2) 0.029(3) 0.0030(19) -0.007(2) -0.0015(18)
C00U 0.042(2) 0.023(2) 0.042(3) -0.011(2) 0.002(2) 0.0049(18)
C00V 0.027(2) 0.032(2) 0.036(3) 0.002(2) 0.0023(17) 0.0012(17)
C00W 0.043(3) 0.035(2) 0.036(3) 0.007(2) 0.013(2) 0.007(2)
C00X 0.034(2) 0.028(2) 0.036(3) -0.002(2) 0.0010(19) 0.0032(18)
C00Y 0.042(2) 0.030(2) 0.025(2) 0.0007(19) 0.0011(18) 0.0020(19)
C00Z 0.034(2) 0.027(2) 0.043(3) 0.003(2) -0.0002(19) 0.0067(18)
C010 0.034(2) 0.027(2) 0.031(3) 0.003(2) 0.0088(18) 0.0033(17)
C011 0.041(2) 0.034(2) 0.026(2) -0.003(2) 0.0045(18) -0.0016(19)
C012 0.036(2) 0.027(2) 0.034(3) 0.007(2) 0.0022(19) 0.0076(18)
C013 0.038(2) 0.036(2) 0.031(3) -0.002(2) 0.0044(19) 0.0003(19)
C014 0.034(2) 0.046(3) 0.028(3) -0.001(2) 0.0014(18) 0.008(2)
C015 0.031(2) 0.031(2) 0.035(3) 0.007(2) 0.0079(19) 0.0023(17)
C016 0.042(3) 0.024(2) 0.035(3) 0.001(2) 0.006(2) 0.0028(18)
C017 0.045(3) 0.028(2) 0.037(3) 0.001(2) 0.000(2) 0.0051(19)
C018 0.029(2) 0.037(3) 0.040(3) 0.011(2) -0.0004(19) 0.0017(19)
C019 0.053(3) 0.034(2) 0.037(3) -0.005(2) 0.007(2) 0.007(2)
C01A 0.039(2) 0.022(2) 0.043(3) -0.001(2) -0.007(2) 0.0004(18)
C01B 0.035(2) 0.024(2) 0.053(3) 0.003(2) -0.009(2) -0.0020(18)
C01C 0.039(2) 0.027(2) 0.052(3) 0.002(2) 0.000(2) -0.0002(18)
C01D 0.033(2) 0.026(2) 0.037(3) -0.003(2) 0.0089(18) 0.0022(17)
C01E 0.032(2) 0.033(2) 0.042(3) 0.007(2) 0.0039(19) 0.0007(18)
C01F 0.036(2) 0.028(2) 0.042(3) -0.001(2) 0.005(2) 0.0017(18)
C01G 0.037(2) 0.030(2) 0.039(3) 0.000(2) 0.002(2) -0.0044(18)
C01H 0.041(2) 0.027(2) 0.040(3) -0.010(2) 0.002(2) 0.0075(19)
C01I 0.039(2) 0.041(3) 0.024(2) 0.003(2) 0.0027(18) 0.001(2)
C01J 0.053(3) 0.025(2) 0.038(3) -0.002(2) 0.008(2) 0.0040(19)
C01K 0.043(2) 0.040(3) 0.027(3) -0.002(2) 0.0038(19) -0.003(2)
C01L 0.033(2) 0.025(2) 0.048(3) -0.002(2) 0.005(2) -0.0021(18)
C01M 0.041(2) 0.037(2) 0.037(3) 0.001(2) 0.002(2) 0.0069(19)
C01N 0.026(2) 0.039(3) 0.053(3) -0.006(2) 0.001(2) -0.0018(19)
C01O 0.047(3) 0.027(2) 0.051(3) -0.007(2) 0.004(2) 0.0033(19)
C01P 0.039(2) 0.048(3) 0.028(3) -0.006(2) 0.0017(19) -0.005(2)
C01Q 0.041(3) 0.029(2) 0.052(3) 0.003(2) -0.005(2) 0.0036(19)
C01R 0.041(3) 0.023(2) 0.050(3) -0.003(2) -0.005(2) 0.0019(19)
C01S 0.043(3) 0.021(2) 0.045(3) -0.003(2) -0.007(2) 0.0046(18)
C01T 0.048(3) 0.043(3) 0.036(3) 0.013(2) 0.005(2) 0.015(2)
C01U 0.033(2) 0.031(2) 0.056(3) 0.005(2) -0.001(2) -0.0041(19)
C01V 0.031(2) 0.050(3) 0.037(3) -0.004(2) 0.0012(19) 0.005(2)
C01W 0.044(3) 0.035(2) 0.039(3) 0.005(2) -0.003(2) 0.000(2)
C01X 0.045(3) 0.035(2) 0.038(3) -0.001(2) -0.001(2) -0.005(2)
C01Y 0.050(3) 0.031(2) 0.032(3) 0.002(2) 0.008(2) 0.005(2)
C01Z 0.047(3) 0.029(2) 0.038(3) -0.002(2) 0.005(2) -0.0032(19)
C020 0.037(2) 0.030(2) 0.053(3) 0.017(2) 0.001(2) 0.0095(19)
C021 0.037(2) 0.040(2) 0.032(3) 0.002(2) 0.0065(19) 0.000(2)
C022 0.035(2) 0.033(2) 0.059(3) 0.000(2) -0.002(2) -0.0056(19)
C023 0.037(2) 0.034(2) 0.040(3) -0.008(2) 0.010(2) -0.0018(19)
C024 0.041(3) 0.031(2) 0.068(4) -0.004(3) 0.007(2) -0.010(2)
C025 0.054(3) 0.034(2) 0.031(3) 0.003(2) 0.003(2) -0.005(2)
C026 0.036(2) 0.038(2) 0.046(3) 0.006(2) 0.002(2) -0.007(2)
C027 0.040(3) 0.037(3) 0.062(4) 0.012(2) -0.004(2) -0.009(2)
C028 0.041(2) 0.045(3) 0.030(3) 0.003(2) -0.0002(19) -0.008(2)
C029 0.045(3) 0.035(2) 0.049(3) -0.004(2) 0.004(2) -0.007(2)
C02A 0.041(3) 0.041(3) 0.038(3) -0.006(2) 0.006(2) 0.003(2)
C02B 0.036(2) 0.036(2) 0.042(3) 0.009(2) -0.002(2) 0.0064(19)
C02C 0.065(3) 0.029(2) 0.053(3) -0.002(2) -0.015(3) -0.006(2)
C02D 0.042(3) 0.045(3) 0.044(3) 0.005(2) 0.006(2) 0.001(2)
C02E 0.046(3) 0.033(2) 0.038(3) 0.007(2) 0.005(2) -0.0008(19)
C02F 0.045(3) 0.036(3) 0.051(3) -0.007(2) 0.010(2) 0.004(2)
C02G 0.050(3) 0.049(3) 0.040(3) -0.008(2) -0.001(2) 0.002(2)
C02H 0.042(3) 0.036(3) 0.061(4) -0.001(2) 0.001(2) 0.007(2)
C02I 0.040(3) 0.033(2) 0.068(4) 0.012(2) 0.005(2) -0.003(2)
C02J 0.040(3) 0.034(3) 0.076(4) 0.008(3) 0.009(3) -0.002(2)
C02K 0.060(3) 0.038(3) 0.032(3) -0.002(2) 0.004(2) -0.012(2)
C02L 0.058(3) 0.034(2) 0.040(3) -0.003(2) 0.010(2) -0.001(2)
C02M 0.042(3) 0.041(3) 0.055(3) -0.003(2) 0.007(2) 0.006(2)
C02N 0.050(3) 0.035(3) 0.060(4) 0.008(3) -0.013(3) -0.011(2)
C02O 0.047(3) 0.038(3) 0.046(3) -0.004(2) 0.000(2) 0.002(2)
C02P 0.041(3) 0.035(3) 0.054(3) -0.011(2) -0.004(2) -0.001(2)
C02Q 0.036(3) 0.043(3) 0.056(3) 0.002(3) -0.003(2) -0.001(2)
C02R 0.038(3) 0.063(3) 0.046(3) -0.002(3) -0.003(2) -0.006(2)
C02S 0.053(3) 0.053(3) 0.041(3) 0.001(2) -0.004(2) 0.006(2)
C02T 0.042(3) 0.041(3) 0.061(4) -0.012(3) 0.005(2) 0.006(2)
C02U 0.055(3) 0.032(3) 0.052(3) -0.005(2) -0.011(2) 0.003(2)
C02V 0.049(3) 0.049(3) 0.052(4) 0.003(3) 0.005(2) 0.011(2)
C02W 0.049(3) 0.042(3) 0.050(3) 0.004(2) 0.003(2) -0.009(2)
C02X 0.056(3) 0.051(3) 0.046(3) -0.004(3) 0.000(2) -0.005(2)
C02Y 0.051(3) 0.047(3) 0.062(4) -0.004(3) -0.003(3) 0.011(2)
C02Z 0.043(3) 0.042(3) 0.069(4) -0.003(3) -0.003(3) -0.001(2)
C030 0.046(3) 0.052(3) 0.037(3) 0.003(2) 0.004(2) 0.001(2)
C031 0.052(3) 0.031(2) 0.059(3) -0.009(2) 0.008(2) 0.002(2)
C032 0.041(3) 0.043(3) 0.063(4) 0.008(3) -0.004(2) 0.000(2)
C033 0.047(3) 0.043(3) 0.066(4) -0.006(3) 0.008(2) 0.000(2)
C034 0.043(3) 0.045(3) 0.071(4) -0.012(3) 0.005(3) 0.001(2)
C035 0.050(3) 0.043(3) 0.066(4) 0.003(3) 0.007(3) 0.006(2)
C036 0.047(3) 0.047(3) 0.057(3) -0.001(3) -0.009(2) 0.003(2)
C037 0.056(3) 0.071(4) 0.048(3) -0.006(3) -0.005(2) -0.012(3)
C038 0.048(3) 0.056(3) 0.080(4) 0.026(3) 0.003(3) 0.011(2)
C039 0.051(3) 0.052(3) 0.074(4) -0.005(3) 0.013(3) -0.010(2)
C03A 0.050(3) 0.056(3) 0.067(4) 0.027(3) 0.013(3) 0.002(2)
C03B 0.073(4) 0.051(3) 0.064(4) -0.008(3) 0.006(3) -0.022(3)
C03C 0.052(3) 0.051(3) 0.074(4) 0.003(3) 0.007(3) 0.002(2)

loop_
_atom_type_symbol
_atom_type_description
_atom_type_scat_dispersion_real
_atom_type_scat_dispersion_imag
_atom_type_scat_source
C C 0.0033 0.0016 'International Tables Vol C Tables 4.2.6.8 and 6.1.1.4'
H H 0.0000 0.0000 'International Tables Vol C Tables 4.2.6.8 and 6.1.1.4'
F F 0.0171 0.0103 'International Tables Vol C Tables 4.2.6.8 and 6.1.1.4'
N N 0.0061 0.0033 'International Tables Vol C Tables 4.2.6.8 and 6.1.1.4'
Ni Ni 0.3393 1.1124 'International Tables Vol C Tables 4.2.6.8 and 6.1.1.4'
O O 0.0106 0.0060 'International Tables Vol C Tables 4.2.6.8 and 6.1.1.4'
S S 0.1246 0.1234 'International Tables Vol C Tables 4.2.6.8 and 6.1.1.4'

loop_
_geom_angle_atom_site_label_1
_geom_angle_atom_site_label_2
_geom_angle_atom_site_label_3
_geom_angle
C00F Ni01 C00Q 130.08(16)
C00F Ni01 C00T 97.69(16)
C00T Ni01 C00Q 104.72(16)
C018 Ni01 C00F 103.61(17)
C018 Ni01 C00Q 98.61(17)
C018 Ni01 C00T 125.47(17)
O00A S002 O00B 116.9(2)
O00A S002 C02V 102.8(2)
O00B S002 C02V 103.7(2)
O00C S002 O00A 113.8(2)
O00C S002 O00B 114.9(3)
O00C S002 C02V 101.8(2)
C00T N006 C00I 166.3(4)
C00Q N007 C00N 164.1(4)
C00F N008 C010 170.1(4)
C018 N009 C01A 168.2(4)
C00M C00D C01J 122.2(4)
C01F C00D C00M 118.7(4)
C01F C00D C01J 119.0(4)
C00H C00E C00I 116.9(4)
C00H C00E C00S 120.4(4)
C00I C00E C00S 122.6(3)
N008 C00F Ni01 179.1(4)
C00L C00G C02A 123.3(4)
C01Y C00G C00L 118.0(4)
C01Y C00G C02A 118.7(4)
C00E C00H H00H 119.2
C00E C00H C00W 121.5(4)
C00W C00H H00H 119.2
N006 C00I C00E 116.7(3)
N006 C00I C00O 120.1(4)
C00O C00I C00E 123.2(4)
C00S C00J C01M 122.4(4)
C014 C00J C00S 118.8(4)
C014 C00J C01M 118.7(4)
C010 C00K C00Y 123.2(4)
C01K C00K C00Y 120.0(4)
C01K C00K C010 116.8(4)
C00G C00L C01D 119.8(4)
C016 C00L C00G 120.1(4)
C016 C00L C01D 119.9(4)
C00D C00M C00P 122.1(4)
C01L C00M C00D 119.7(4)
C01L C00M C00P 118.2(4)
N007 C00N C00P 116.6(4)
N007 C00N C00X 120.0(3)
C00P C00N C00X 123.4(4)
C00I C00O C00V 123.5(4)
C015 C00O C00I 116.6(4)
C015 C00O C00V 119.9(3)
C00N C00P C00M 122.1(4)
C026 C00P C00M 121.3(4)
C026 C00P C00N 116.4(4)
N007 C00Q Ni01 170.0(4)
C00V C00R C02E 123.7(4)
C021 C00R C00V 118.7(4)
C021 C00R C02E 117.6(4)
C00J C00S C00E 120.7(4)
C013 C00S C00E 118.4(3)
C013 C00S C00J 120.9(4)
N006 C00T Ni01 177.7(4)
C01H C00U C01R 119.3(4)
C01H C00U C01S 120.1(4)
C01R C00U C01S 120.4(4)
C00R C00V C00O 120.9(3)
C01E C00V C00O 119.3(4)
C01E C00V C00R 119.6(4)
C00H C00W H00W 120.0
C015 C00W C00H 120.0(4)
C015 C00W H00W 120.0
C00N C00X C012 123.4(4)
C01W C00X C00N 116.3(4)
C01W C00X C012 120.3(4)
C011 C00Y C00K 122.5(4)
C011 C00Y C01I 120.3(4)
C01I C00Y C00K 117.1(3)
C012 C00Z C031 122.4(4)
C01Q C00Z C012 118.8(4)
C01Q C00Z C031 118.7(4)
C00K C010 N008 116.8(3)
C00K C010 C01D 123.6(4)
C01D C010 N008 119.7(4)
C00Y C011 C02F 120.5(4)
C02L C011 C00Y 118.8(4)
C02L C011 C02F 120.6(4)
C00Z C012 C00X 120.1(4)
C02B C012 C00X 120.3(4)
C02B C012 C00Z 119.5(4)
C00S C013 C02O 122.3(4)
C01X C013 C00S 118.3(4)
C01X C013 C02O 119.4(4)
C00J C014 H014 119.1
C00J C014 C01P 121.9(4)
C01P C014 H014 119.1
C00O C015 H015 119.2
C00W C015 C00O 121.6(4)
C00W C015 H015 119.2
C00L C016 C029 123.4(4)
C01C C016 C00L 118.9(4)
C01C C016 C029 117.7(4)
C01C C017 C02X 121.2(4)
C01Y C017 C01C 117.4(4)
C01Y C017 C02X 121.4(4)
N009 C018 Ni01 169.2(4)
C01H C019 H019 118.2
C01H C019 C01O 123.7(4)
C01O C019 H019 118.2
N009 C01A C01B 116.5(4)
C01S C01A N009 119.9(4)
C01S C01A C01B 123.5(4)
C01A C01B C01U 122.2(4)
C02N C01B C01A 116.5(4)
C02N C01B C01U 121.1(4)
C016 C01C H01C 118.8
C017 C01C C016 122.4(4)
C017 C01C H01C 118.8
C010 C01D C00L 123.6(4)
C01Z C01D C00L 120.3(4)
C01Z C01D C010 116.0(4)
C00V C01E C02W 123.9(4)
C01N C01E C00V 118.7(4)
C01N C01E C02W 117.3(4)
C00D C01F H01F 118.8
C00D C01F C01G 122.5(4)
C01G C01F H01F 118.8
C01F C01G C030 121.8(4)
C023 C01G C01F 117.5(4)
C023 C01G C030 120.6(4)
C00U C01H C02G 121.6(4)
C019 C01H C00U 119.0(4)
C019 C01H C02G 119.4(4)
C00Y C01I C02D 121.2(4)
C028 C01I C00Y 118.5(4)
C028 C01I C02D 120.2(4)
C00D C01J H01A 109.5
C00D C01J H01B 109.5
C00D C01J H01D 109.5
H01A C01J H01B 109.5
H01A C01J H01D 109.5
H01B C01J H01D 109.5
C00K C01K H01K 119.1
C025 C01K C00K 121.8(4)
C025 C01K H01K 119.1
C00M C01L C02M 121.3(4)
C023 C01L C00M 119.2(4)
C023 C01L C02M 119.5(4)
C00J C01M H01E 109.5
C00J C01M H01G 109.5
C00J C01M H01H 109.5
H01E C01M H01G 109.5
H01E C01M H01H 109.5
H01G C01M H01H 109.5
C01E C01N H01N 118.7
C01V C01N C01E 122.6(4)
C01V C01N H01N 118.7
C019 C01O C033 122.3(5)
C02P C01O C019 115.9(4)
C02P C01O C033 121.7(4)
C014 C01P C02R 121.1(4)
C01X C01P C014 117.6(4)
C01X C01P C02R 121.2(4)
C00Z C01Q H01Q 118.8
C020 C01Q C00Z 122.4(4)
C020 C01Q H01Q 118.8
C00U C01R C036 123.1(4)
C02P C01R C00U 118.3(4)
C02P C01R C036 118.6(4)
C01A C01S C00U 123.3(4)
C02U C01S C00U 119.5(4)
C02U C01S C01A 117.1(4)
C020 C01T H01T 118.7
C020 C01T C02B 122.7(4)
C02B C01T H01T 118.7
C022 C01U C01B 117.1(4)
C02I C01U C01B 123.3(4)
C02I C01U C022 119.6(4)
C01N C01V C037 121.0(4)
C021 C01V C01N 117.7(4)
C021 C01V C037 121.2(4)
C00X C01W H01W 119.4
C02Q C01W C00X 121.2(4)
C02Q C01W H01W 119.4
C013 C01X C01P 122.4(4)
C013 C01X H01X 118.8
C01P C01X H01X 118.8
C00G C01Y H01Y 118.5
C017 C01Y C00G 123.0(4)
C017 C01Y H01Y 118.5
C01D C01Z H01Z 119.1
C025 C01Z C01D 121.7(4)
C025 C01Z H01Z 119.1
C01Q C020 C03A 120.8(4)
C01T C020 C01Q 117.6(4)
C01T C020 C03A 121.6(4)
C00R C021 H021 118.7
C01V C021 C00R 122.5(4)
C01V C021 H021 118.7
C01U C022 C032 121.1(4)
C027 C022 C01U 118.7(4)
C027 C022 C032 120.3(4)
C01G C023 C01L 122.4(4)
C01G C023 H023 118.8
C01L C023 H023 118.8
C027 C024 C039 120.4(5)
C02J C024 C027 116.7(5)
C02J C024 C039 122.9(4)
C01K C025 C01Z 119.9(4)
C01K C025 H025 120.0
C01Z C025 H025 120.0
C00P C026 H026 119.2
C02Q C026 C00P 121.7(4)
C02Q C026 H026 119.2
C022 C027 H027 118.6
C024 C027 C022 122.9(5)
C024 C027 H027 118.6
C01I C028 H028 119.0
C01I C028 C02K 122.0(4)
C02K C028 H028 119.0
C016 C029 H02A 109.5
C016 C029 H02B 109.5
C016 C029 H02C 109.5
H02A C029 H02B 109.5
H02A C029 H02C 109.5
H02B C029 H02C 109.5
C00G C02A H02D 109.5
C00G C02A H02E 109.5
C00G C02A H02F 109.5
H02D C02A H02E 109.5
H02D C02A H02F 109.5
H02E C02A H02F 109.5
C012 C02B C01T 118.8(4)
C012 C02B C02S 123.7(4)
C01T C02B C02S 117.4(4)
C02N C02C H02G 119.4
C02N C02C C02U 121.1(4)
C02U C02C H02G 119.4
C01I C02D H02H 109.5
C01I C02D H02I 109.5
C01I C02D H02J 109.5
H02H C02D H02I 109.5
H02H C02D H02J 109.5
H02I C02D H02J 109.5
C00R C02E H02K 109.5
C00R C02E H02L 109.5
C00R C02E H02M 109.5
H02K C02E H02L 109.5
H02K C02E H02M 109.5
H02L C02E H02M 109.5
C011 C02F H02N 109.5
C011 C02F H02O 109.5
C011 C02F H02P 109.5
H02N C02F H02O 109.5
H02N C02F H02P 109.5
H02O C02F H02P 109.5
C01H C02G H02Q 109.5
C01H C02G H02R 109.5
C01H C02G H02S 109.5
H02Q C02G H02R 109.5
H02Q C02G H02S 109.5
H02R C02G H02S 109.5
C02T C02H C02Z 117.7(5)
C02T C02H C03C 120.9(5)
C02Z C02H C03C 121.3(4)
C01U C02I C038 120.5(5)
C02J C02I C01U 118.8(4)
C02J C02I C038 120.7(4)
C024 C02J C02I 123.3(4)
C024 C02J H02T 118.3
C02I C02J H02T 118.3
C028 C02K C02L 117.8(4)
C028 C02K C03B 121.0(4)
C02L C02K C03B 121.1(4)
C011 C02L C02K 122.4(4)
C011 C02L H02U 118.8
C02K C02L H02U 118.8
C01L C02M H02V 109.5
C01L C02M H02W 109.5
C01L C02M H02X 109.5
H02V C02M H02W 109.5
H02V C02M H02X 109.5
H02W C02M H02X 109.5
C01B C02N H02Y 119.5
C02C C02N C01B 121.0(4)
C02C C02N H02Y 119.5
C013 C02O H02Z 109.5
C013 C02O H 109.5
C013 C02O HA 109.5
H02Z C02O H 109.5
H02Z C02O HA 109.5
H C02O HA 109.5
C01O C02P C01R 123.8(4)
C01O C02P H02 118.1
C01R C02P H02 118.1
C01W C02Q H0AA 119.6
C026 C02Q C01W 120.8(4)
C026 C02Q H0AA 119.6
C01P C02R H1AA 109.5
C01P C02R HB 109.5
C01P C02R HC 109.5
H1AA C02R HB 109.5
H1AA C02R HC 109.5
HB C02R HC 109.5
C02B C02S H2AA 109.5
C02B C02S HD 109.5
C02B C02S HE 109.5
H2AA C02S HD 109.5
H2AA C02S HE 109.5
HD C02S HE 109.5
C02H C02T H6AA 119.5
C02H C02T C034 120.9(5)
C034 C02T H6AA 119.5
C01S C02U C02C 120.4(5)
C01S C02U H3AA 119.8
C02C C02U H3AA 119.8
F003 C02V S002 111.2(3)
F003 C02V F004 106.8(4)
F004 C02V S002 110.7(3)
F005 C02V S002 113.8(3)
F005 C02V F003 106.1(4)
F005 C02V F004 107.9(4)
C01E C02W H4AA 109.5
C01E C02W HF 109.5
C01E C02W HG 109.5
H4AA C02W HF 109.5
H4AA C02W HG 109.5
HF C02W HG 109.5
C017 C02X H5AA 109.5
C017 C02X HH 109.5
C017 C02X HI 109.5
H5AA C02X HH 109.5
H5AA C02X HI 109.5
HH C02X HI 109.5
C02Z C02Y H7AA 120.2
C035 C02Y H7AA 120.2
C035 C02Y C02Z 119.6(5)
C02H C02Z C02Y 121.6(5)
C02H C02Z H8AA 119.2
C02Y C02Z H8AA 119.2
C01G C030 H03A 109.5
C01G C030 H03B 109.5
C01G C030 H03C 109.5
H03A C030 H03B 109.5
H03A C030 H03C 109.5
H03B C030 H03C 109.5
C00Z C031 H03D 109.5
C00Z C031 H03E 109.5
C00Z C031 H03F 109.5
H03D C031 H03E 109.5
H03D C031 H03F 109.5
H03E C031 H03F 109.5
C022 C032 H03G 109.5
C022 C032 H03H 109.5
C022 C032 H03I 109.5
H03G C032 H03H 109.5
H03G C032 H03I 109.5
H03H C032 H03I 109.5
C01O C033 H03J 109.5
C01O C033 H03K 109.5
C01O C033 H03L 109.5
H03J C033 H03K 109.5
H03J C033 H03L 109.5
H03K C033 H03L 109.5
C02T C034 H034 119.9
C035 C034 C02T 120.2(5)
C035 C034 H034 119.9
C02Y C035 C034 119.8(5)
C02Y C035 H035 120.1
C034 C035 H035 120.1
C01R C036 H03M 109.5
C01R C036 H03N 109.5
C01R C036 H03O 109.5
H03M C036 H03N 109.5
H03M C036 H03O 109.5
H03N C036 H03O 109.5
C01V C037 H03P 109.5
C01V C037 H03Q 109.5
C01V C037 H03R 109.5
H03P C037 H03Q 109.5
H03P C037 H03R 109.5
H03Q C037 H03R 109.5
C02I C038 H03S 109.5
C02I C038 H03T 109.5
C02I C038 H03U 109.5
H03S C038 H03T 109.5
H03S C038 H03U 109.5
H03T C038 H03U 109.5
C024 C039 H03V 109.5
C024 C039 H03W 109.5
C024 C039 H03X 109.5
H03V C039 H03W 109.5
H03V C039 H03X 109.5
H03W C039 H03X 109.5
C020 C03A H03Y 109.5
C020 C03A HJ 109.5
C020 C03A HK 109.5
H03Y C03A HJ 109.5
H03Y C03A HK 109.5
HJ C03A HK 109.5
C02K C03B H03Z 109.5
C02K C03B HL 109.5
C02K C03B HM 109.5
H03Z C03B HL 109.5
H03Z C03B HM 109.5
HL C03B HM 109.5
C02H C03C H03 109.5
C02H C03C HN 109.5
C02H C03C HO 109.5
H03 C03C HN 109.5
H03 C03C HO 109.5
HN C03C HO 109.5

loop_
_geom_bond_atom_site_label_1
_geom_bond_atom_site_label_2
_geom_bond_distance
Ni01 C00F 1.916(4)
Ni01 C00Q 1.924(4)
Ni01 C00T 1.917(5)
Ni01 C018 1.902(5)
S002 O00A 1.440(3)
S002 O00B 1.442(4)
S002 O00C 1.424(4)
S002 C02V 1.807(5)
F003 C02V 1.333(5)
F004 C02V 1.346(5)
F005 C02V 1.320(5)
N006 C00I 1.391(5)
N006 C00T 1.152(5)
N007 C00N 1.404(5)
N007 C00Q 1.161(5)
N008 C00F 1.155(5)
N008 C010 1.404(5)
N009 C018 1.160(5)
N009 C01A 1.398(5)
C00D C00M 1.405(5)
C00D C01F 1.389(6)
C00D C01J 1.502(6)
C00E C00H 1.380(6)
C00E C00I 1.406(6)
C00E C00S 1.504(5)
C00G C00L 1.414(6)
C00G C01Y 1.390(6)
C00G C02A 1.495(6)
C00H H00H 0.9500
C00H C00W 1.386(6)
C00I C00O 1.403(5)
C00J C00S 1.398(5)
C00J C014 1.388(6)
C00J C01M 1.519(6)
C00K C00Y 1.495(5)
C00K C010 1.398(5)
C00K C01K 1.381(6)
C00L C016 1.399(6)
C00L C01D 1.489(6)
C00M C00P 1.490(6)
C00M C01L 1.405(6)
C00N C00P 1.405(5)
C00N C00X 1.407(6)
C00O C00V 1.501(6)
C00O C015 1.391(6)
C00P C026 1.391(5)
C00R C00V 1.411(6)
C00R C021 1.385(6)
C00R C02E 1.510(5)
C00S C013 1.396(6)
C00U C01H 1.400(6)
C00U C01R 1.401(6)
C00U C01S 1.507(6)
C00V C01E 1.407(5)
C00W H00W 0.9500
C00W C015 1.378(6)
C00X C012 1.484(6)
C00X C01W 1.400(5)
C00Y C011 1.390(6)
C00Y C01I 1.417(6)
C00Z C012 1.411(6)
C00Z C01Q 1.396(6)
C00Z C031 1.508(6)
C010 C01D 1.403(5)
C011 C02F 1.514(6)
C011 C02L 1.376(6)
C012 C02B 1.394(6)
C013 C01X 1.390(6)
C013 C02O 1.501(6)
C014 H014 0.9500
C014 C01P 1.393(6)
C015 H015 0.9500
C016 C01C 1.389(6)
C016 C029 1.510(6)
C017 C01C 1.387(6)
C017 C01Y 1.383(6)
C017 C02X 1.488(6)
C019 H019 0.9500
C019 C01H 1.375(6)
C019 C01O 1.380(6)
C01A C01B 1.403(6)
C01A C01S 1.394(6)
C01B C01U 1.489(6)
C01B C02N 1.392(6)
C01C H01C 0.9500
C01D C01Z 1.394(6)
C01E C01N 1.384(6)
C01E C02W 1.504(6)
C01F H01F 0.9500
C01F C01G 1.392(6)
C01G C023 1.382(6)
C01G C030 1.505(6)
C01H C02G 1.515(6)
C01I C028 1.378(6)
C01I C02D 1.510(6)
C01J H01A 0.9800
C01J H01B 0.9800
C01J H01D 0.9800
C01K H01K 0.9500
C01K C025 1.375(6)
C01L C023 1.385(6)
C01L C02M 1.520(6)
C01M H01E 0.9800
C01M H01G 0.9800
C01M H01H 0.9800
C01N H01N 0.9500
C01N C01V 1.382(6)
C01O C02P 1.376(6)
C01O C033 1.502(6)
C01P C01X 1.393(6)
C01P C02R 1.507(6)
C01Q H01Q 0.9500
C01Q C020 1.376(6)
C01R C02P 1.391(6)
C01R C036 1.502(6)
C01S C02U 1.387(6)
C01T H01T 0.9500
C01T C020 1.376(6)
C01T C02B 1.400(6)
C01U C022 1.405(6)
C01U C02I 1.405(6)
C01V C021 1.382(6)
C01V C037 1.514(6)
C01W H01W 0.9500
C01W C02Q 1.374(6)
C01X H01X 0.9500
C01Y H01Y 0.9500
C01Z H01Z 0.9500
C01Z C025 1.379(6)
C020 C03A 1.524(6)
C021 H021 0.9500
C022 C027 1.396(7)
C022 C032 1.510(6)
C023 H023 0.9500
C024 C027 1.387(6)
C024 C02J 1.383(7)
C024 C039 1.493(7)
C025 H025 0.9500
C026 H026 0.9500
C026 C02Q 1.368(6)
C027 H027 0.9500
C028 H028 0.9500
C028 C02K 1.389(6)
C029 H02A 0.9800
C029 H02B 0.9800
C029 H02C 0.9800
C02A H02D 0.9800
C02A H02E 0.9800
C02A H02F 0.9800
C02B C02S 1.527(6)
C02C H02G 0.9500
C02C C02N 1.368(7)
C02C C02U 1.388(7)
C02D H02H 0.9800
C02D H02I 0.9800
C02D H02J 0.9800
C02E H02K 0.9800
C02E H02L 0.9800
C02E H02M 0.9800
C02F H02N 0.9800
C02F H02O 0.9800
C02F H02P 0.9800
C02G H02Q 0.9800
C02G H02R 0.9800
C02G H02S 0.9800
C02H C02T 1.380(6)
C02H C02Z 1.390(7)
C02H C03C 1.509(7)
C02I C02J 1.386(7)
C02I C038 1.503(6)
C02J H02T 0.9500
C02K C02L 1.391(6)
C02K C03B 1.513(6)
C02L H02U 0.9500
C02M H02V 0.9800
C02M H02W 0.9800
C02M H02X 0.9800
C02N H02Y 0.9500
C02O H02Z 0.9800
C02O H 0.9800
C02O HA 0.9800
C02P H02 0.9500
C02Q H0AA 0.9500
C02R H1AA 0.9800
C02R HB 0.9800
C02R HC 0.9800
C02S H2AA 0.9800
C02S HD 0.9800
C02S HE 0.9800
C02T H6AA 0.9500
C02T C034 1.394(7)
C02U H3AA 0.9500
C02W H4AA 0.9800
C02W HF 0.9800
C02W HG 0.9800
C02X H5AA 0.9800
C02X HH 0.9800
C02X HI 0.9800
C02Y H7AA 0.9500
C02Y C02Z 1.392(7)
C02Y C035 1.370(7)
C02Z H8AA 0.9500
C030 H03A 0.9800
C030 H03B 0.9800
C030 H03C 0.9800
C031 H03D 0.9800
C031 H03E 0.9800
C031 H03F 0.9800
C032 H03G 0.9800
C032 H03H 0.9800
C032 H03I 0.9800
C033 H03J 0.9800
C033 H03K 0.9800
C033 H03L 0.9800
C034 H034 0.9500
C034 C035 1.378(7)
C035 H035 0.9500
C036 H03M 0.9800
C036 H03N 0.9800
C036 H03O 0.9800
C037 H03P 0.9800
C037 H03Q 0.9800
C037 H03R 0.9800
C038 H03S 0.9800
C038 H03T 0.9800
C038 H03U 0.9800
C039 H03V 0.9800
C039 H03W 0.9800
C039 H03X 0.9800
C03A H03Y 0.9800
C03A HJ 0.9800
C03A HK 0.9800
C03B H03Z 0.9800
C03B HL 0.9800
C03B HM 0.9800
C03C H03 0.9800
C03C HN 0.9800
C03C HO 0.9800

loop_
_geom_torsion_atom_site_label_1
_geom_torsion_atom_site_label_2
_geom_torsion_atom_site_label_3
_geom_torsion_atom_site_label_4
_geom_torsion
N006 C00I C00O C00V -5.0(6)
N006 C00I C00O C015 176.9(3)
N007 C00N C00P C00M -10.0(5)
N007 C00N C00P C026 175.0(4)
N007 C00N C00X C012 3.5(6)
N007 C00N C00X C01W -176.9(4)
N008 C010 C01D C00L -6.0(6)
N008 C010 C01D C01Z 175.8(3)
N009 C01A C01B C01U -8.8(6)
N009 C01A C01B C02N 175.7(4)
N009 C01A C01S C00U 5.7(6)
N009 C01A C01S C02U -177.1(4)
O00A S002 C02V F003 61.2(4)
O00A S002 C02V F004 179.7(3)
O00A S002 C02V F005 -58.6(4)
O00B S002 C02V F003 -61.1(4)
O00B S002 C02V F004 57.4(4)
O00B S002 C02V F005 179.1(4)
O00C S002 C02V F003 179.3(3)
O00C S002 C02V F004 -62.2(4)
O00C S002 C02V F005 59.5(4)
C00D C00M C00P C00N 73.0(5)
C00D C00M C00P C026 -112.3(5)
C00D C00M C01L C023 -1.7(6)
C00D C00M C01L C02M 178.1(4)
C00D C01F C01G C023 -0.2(6)
C00D C01F C01G C030 -177.6(4)
C00E C00H C00W C015 -3.8(6)
C00E C00I C00O C00V 175.1(4)
C00E C00I C00O C015 -3.0(6)
C00E C00S C013 C01X 176.7(4)
C00E C00S C013 C02O -3.1(6)
C00G C00L C016 C01C 3.0(6)
C00G C00L C016 C029 -178.1(4)
C00G C00L C01D C010 -61.6(5)
C00G C00L C01D C01Z 116.5(4)
C00H C00E C00I N006 -177.0(3)
C00H C00E C00I C00O 2.9(6)
C00H C00E C00S C00J 109.6(5)
C00H C00E C00S C013 -69.2(5)
C00H C00W C015 C00O 3.7(6)
C00I C00E C00H C00W 0.6(6)
C00I C00E C00S C00J -73.9(5)
C00I C00E C00S C013 107.4(5)
C00I C00O C00V C00R -57.9(5)
C00I C00O C00V C01E 125.9(4)
C00I C00O C015 C00W -0.3(6)
C00J C00S C013 C01X -2.0(6)
C00J C00S C013 C02O 178.1(4)
C00J C014 C01P C01X -0.7(6)
C00J C014 C01P C02R 177.1(4)
C00K C00Y C011 C02F 3.6(6)
C00K C00Y C011 C02L -174.9(4)
C00K C00Y C01I C028 174.3(4)
C00K C00Y C01I C02D -3.3(6)
C00K C010 C01D C00L 173.4(4)
C00K C010 C01D C01Z -4.8(6)
C00K C01K C025 C01Z -1.9(7)
C00L C00G C01Y C017 0.3(6)
C00L C016 C01C C017 -0.5(6)
C00L C01D C01Z C025 -176.5(4)
C00M C00D C01F C01G -0.9(6)
C00M C00P C026 C02Q -172.3(4)
C00M C01L C023 C01G 0.6(6)
C00N N007 C00Q Ni01 19(3)
C00N C00P C026 C02Q 2.7(6)
C00N C00X C012 C00Z 59.7(5)
C00N C00X C012 C02B -123.5(4)
C00N C00X C01W C02Q 1.1(6)
C00O C00V C01E C01N 177.3(4)
C00O C00V C01E C02W -3.4(6)
C00P C00M C01L C023 178.5(4)
C00P C00M C01L C02M -1.7(6)
C00P C00N C00X C012 -176.4(4)
C00P C00N C00X C01W 3.3(6)
C00P C026 C02Q C01W 1.4(7)
C00Q N007 C00N C00P -15.2(16)
C00Q N007 C00N C00X 164.9(13)
C00R C00V C01E C01N 1.0(6)
C00R C00V C01E C02W -179.6(4)
C00S C00E C00H C00W 177.3(4)
C00S C00E C00I N006 6.3(5)
C00S C00E C00I C00O -173.8(4)
C00S C00J C014 C01P -0.5(6)
C00S C013 C01X C01P 0.8(6)
C00T N006 C00I C00E 9.4(18)
C00T N006 C00I C00O -170.5(15)
C00U C01R C02P C01O 0.3(6)
C00U C01S C02U C02C 176.6(4)
C00V C00O C015 C00W -178.6(4)
C00V C00R C021 C01V -1.7(6)
C00V C01E C01N C01V -2.4(6)
C00X C00N C00P C00M 169.9(4)
C00X C00N C00P C026 -5.1(6)
C00X C012 C02B C01T 180.0(4)
C00X C012 C02B C02S 0.1(6)
C00X C01W C02Q C026 -3.4(7)
C00Y C00K C010 N008 6.5(5)
C00Y C00K C010 C01D -172.9(4)
C00Y C00K C01K C025 176.5(4)
C00Y C011 C02L C02K 0.4(7)
C00Y C01I C028 C02K 1.1(6)
C00Z C012 C02B C01T -3.2(6)
C00Z C012 C02B C02S 176.9(4)
C00Z C01Q C020 C01T -1.5(6)
C00Z C01Q C020 C03A 178.2(4)
C010 C00K C00Y C011 -79.0(5)
C010 C00K C00Y C01I 104.4(4)
C010 C00K C01K C025 -0.8(6)
C010 C01D C01Z C025 1.8(6)
C011 C00Y C01I C028 -2.4(6)
C011 C00Y C01I C02D -179.9(4)
C012 C00X C01W C02Q -179.2(4)
C012 C00Z C01Q C020 -1.5(6)
C014 C00J C00S C00E -176.8(4)
C014 C00J C00S C013 1.9(6)
C014 C01P C01X C013 0.6(6)
C015 C00O C00V C00R 120.2(4)
C015 C00O C00V C01E -56.0(5)
C016 C00L C01D C010 123.3(4)
C016 C00L C01D C01Z -58.5(5)
C018 N009 C01A C01B -10(2)
C018 N009 C01A C01S 172.4(18)
C019 C01O C02P C01R 1.0(6)
C01A N009 C018 Ni01 27(3)
C01A C01B C01U C022 -99.2(5)
C01A C01B C01U C02I 80.0(5)
C01A C01B C02N C02C 3.2(6)
C01A C01S C02U C02C -0.6(6)
C01B C01A C01S C00U -171.6(4)
C01B C01A C01S C02U 5.5(6)
C01B C01U C022 C027 -179.7(4)
C01B C01U C022 C032 0.9(6)
C01B C01U C02I C02J 179.9(4)
C01B C01U C02I C038 1.8(6)
C01C C017 C01Y C00G 2.1(6)
C01D C00L C016 C01C 178.0(4)
C01D C00L C016 C029 -3.1(6)
C01D C01Z C025 C01K 1.4(7)
C01E C01N C01V C021 1.7(6)
C01E C01N C01V C037 -178.4(4)
C01F C00D C00M C00P -178.4(4)
C01F C00D C00M C01L 1.9(6)
C01F C01G C023 C01L 0.3(6)
C01H C00U C01R C02P -0.3(6)
C01H C00U C01R C036 -179.0(4)
C01H C00U C01S C01A -125.2(4)
C01H C00U C01S C02U 57.7(5)
C01H C019 C01O C02P -2.3(6)
C01H C019 C01O C033 176.5(4)
C01I C00Y C011 C02F -179.9(4)
C01I C00Y C011 C02L 1.6(6)
C01I C028 C02K C02L 0.9(7)
C01I C028 C02K C03B -177.5(4)
C01J C00D C00M C00P 5.2(6)
C01J C00D C00M C01L -174.6(4)
C01J C00D C01F C01G 175.6(4)
C01K C00K C00Y C011 103.9(5)
C01K C00K C00Y C01I -72.7(5)
C01K C00K C010 N008 -176.2(3)
C01K C00K C010 C01D 4.4(6)
C01L C00M C00P C00N -107.3(4)
C01L C00M C00P C026 67.5(5)
C01M C00J C00S C00E 1.3(6)
C01M C00J C00S C013 -180.0(4)
C01M C00J C014 C01P -178.7(4)
C01N C01V C021 C00R 0.4(6)
C01O C019 C01H C00U 2.4(6)
C01O C019 C01H C02G -177.2(4)
C01Q C00Z C012 C00X -179.3(4)
C01Q C00Z C012 C02B 3.8(6)
C01R C00U C01H C019 -0.9(6)
C01R C00U C01H C02G 178.7(4)
C01R C00U C01S C01A 60.6(5)
C01R C00U C01S C02U -116.5(5)
C01S C00U C01H C019 -175.2(4)
C01S C00U C01H C02G 4.4(6)
C01S C00U C01R C02P 173.9(4)
C01S C00U C01R C036 -4.7(6)
C01S C01A C01B C01U 168.7(4)
C01S C01A C01B C02N -6.8(6)
C01U C01B C02N C02C -172.3(4)
C01U C022 C027 C024 0.1(6)
C01U C02I C02J C024 -0.4(7)
C01W C00X C012 C00Z -120.0(4)
C01W C00X C012 C02B 56.9(5)
C01Y C00G C00L C016 -2.9(6)
C01Y C00G C00L C01D -177.9(4)
C01Y C017 C01C C016 -2.0(6)
C020 C01T C02B C012 0.1(6)
C020 C01T C02B C02S -180.0(4)
C021 C00R C00V C00O -175.2(4)
C021 C00R C00V C01E 0.9(6)
C022 C01U C02I C02J -0.9(6)
C022 C01U C02I C038 -179.1(4)
C027 C024 C02J C02I 1.5(7)
C028 C02K C02L C011 -1.7(7)
C029 C016 C01C C017 -179.4(4)
C02A C00G C00L C016 176.4(4)
C02A C00G C00L C01D 1.4(6)
C02A C00G C01Y C017 -179.0(4)
C02B C01T C020 C01Q 2.2(6)
C02B C01T C020 C03A -177.5(4)
C02D C01I C028 C02K 178.7(4)
C02E C00R C00V C00O 2.0(6)
C02E C00R C00V C01E 178.2(4)
C02E C00R C021 C01V -179.1(4)
C02F C011 C02L C02K -178.1(4)
C02H C02T C034 C035 1.7(7)
C02I C01U C022 C027 1.1(6)
C02I C01U C022 C032 -178.3(4)
C02J C024 C027 C022 -1.4(6)
C02M C01L C023 C01G -179.2(4)
C02N C01B C01U C022 76.1(5)
C02N C01B C01U C02I -104.7(5)
C02N C02C C02U C01S -2.7(7)
C02O C013 C01X C01P -179.4(4)
C02R C01P C01X C013 -177.3(4)
C02T C02H C02Z C02Y 2.1(7)
C02T C034 C035 C02Y 0.2(7)
C02U C02C C02N C01B 1.3(7)
C02W C01E C01N C01V 178.2(4)
C02X C017 C01C C016 177.3(4)
C02X C017 C01Y C00G -177.2(4)
C02Z C02H C02T C034 -2.8(7)
C02Z C02Y C035 C034 -0.9(7)
C030 C01G C023 C01L 177.8(4)
C031 C00Z C012 C00X 2.8(6)
C031 C00Z C012 C02B -174.1(4)
C031 C00Z C01Q C020 176.5(4)
C032 C022 C027 C024 179.5(4)
C033 C01O C02P C01R -177.9(4)
C035 C02Y C02Z C02H -0.2(7)
C036 C01R C02P C01O 179.0(4)
C037 C01V C021 C00R -179.5(4)
C038 C02I C02J C024 177.8(4)
C039 C024 C027 C022 178.1(4)
C039 C024 C02J C02I -178.0(4)
C03B C02K C02L C011 176.7(4)
C03C C02H C02T C034 175.6(4)
C03C C02H C02Z C02Y -176.3(4)
